data_7051771
loop_
_publ_author_name
'Wei, Qiao-Hua'
'Argent, Stephen P.'
'Adams, Harry'
'Ward, Michael D.'

_publ_section_title
;
 Post-coordination functionalisation of pyrazolyl-based ligands as a
 route to polynuclear complexes based on an inert RuIIN6 core
;
_journal_issue 1
_journal_name_full 'New Journal of Chemistry'
_journal_page_first 73
_journal_paper_doi 10.1039/b708572a
_journal_volume 32
_journal_year 2008
_chemical_formula_sum 'C92 H84 Ag2 Cl4 N24 O19 Ru'
_chemical_formula_weight 2288.44
_chemical_name_systematic
;
?
;
_space_group_IT_number 15
_symmetry_cell_setting monoclinic
_symmetry_space_group_name_Hall '-C 2yc'
_symmetry_space_group_name_H-M 'C 1 2/c 1'
_atom_sites_solution_hydrogens geom
_atom_sites_solution_primary direct
_atom_sites_solution_secondary difmap
_audit_creation_method SHELXL-97
_cell_angle_alpha 90.00
_cell_angle_beta 98.756(9)
_cell_angle_gamma 90.00
_cell_formula_units_Z 4
_cell_length_a 30.736(4)
_cell_length_b 14.284(2)
_cell_length_c 21.992(3)
_cell_measurement_temperature 100(2)
_cell_volume 9543(2)
_computing_structure_refinement 'SHELXL-97 (Sheldrick, 1997)'
_computing_structure_solution 'SHELXS-97 (Sheldrick, 1990)'
_diffrn_ambient_temperature 100(2)
_diffrn_measured_fraction_theta_full 1.000
_diffrn_measured_fraction_theta_max 1.000
_diffrn_measurement_device_type 'Bruker APEX-2 CCD area detector'
_diffrn_measurement_method 'phi and omega scans'
_diffrn_radiation_monochromator graphite
_diffrn_radiation_source 'fine-focus sealed tube'
_diffrn_radiation_type MoK\a
_diffrn_radiation_wavelength 0.71073
_diffrn_reflns_av_R_equivalents 0.0759
_diffrn_reflns_av_sigmaI/netI 0.0595
_diffrn_reflns_limit_h_max 36
_diffrn_reflns_limit_h_min -36
_diffrn_reflns_limit_k_max 16
_diffrn_reflns_limit_k_min -16
_diffrn_reflns_limit_l_max 24
_diffrn_reflns_limit_l_min -26
_diffrn_reflns_number 64337
_diffrn_reflns_theta_full 25.00
_diffrn_reflns_theta_max 25.00
_diffrn_reflns_theta_min 1.34
_exptl_absorpt_coefficient_mu 0.757
_exptl_absorpt_correction_T_max 0.9419
_exptl_absorpt_correction_T_min 0.8451
_exptl_absorpt_correction_type multi-scan
_exptl_absorpt_process_details sadabs
_exptl_crystal_colour orange
_exptl_crystal_density_diffrn 1.593
_exptl_crystal_density_method 'not measured'
_exptl_crystal_description block
_exptl_crystal_F_000 4648
_exptl_crystal_size_max 0.23
_exptl_crystal_size_mid 0.11
_exptl_crystal_size_min 0.08
_refine_diff_density_max 1.104
_refine_diff_density_min -0.954
_refine_diff_density_rms 0.110
_refine_ls_extinction_method none
_refine_ls_goodness_of_fit_ref 1.068
_refine_ls_hydrogen_treatment constr
_refine_ls_matrix_type full
_refine_ls_number_parameters 642
_refine_ls_number_reflns 8394
_refine_ls_number_restraints 32
_refine_ls_restrained_S_all 1.072
_refine_ls_R_factor_all 0.1044
_refine_ls_R_factor_gt 0.0675
_refine_ls_shift/su_max 0.000
_refine_ls_shift/su_mean 0.000
_refine_ls_structure_factor_coef Fsqd
_refine_ls_weighting_details 'calc w=1/[\s^2^(Fo^2^)+(0.1113P)^2^+0.0000P] where P=(Fo^2^+2Fc^2^)/3'
_refine_ls_weighting_scheme calc
_refine_ls_wR_factor_gt 0.1748
_refine_ls_wR_factor_ref 0.1943
_reflns_number_gt 5551
_reflns_number_total 8394
_reflns_threshold_expression >2sigma(I)
_cod_data_source_file b708572a.txt
_cod_data_source_block RuAg2
_cod_original_sg_symbol_H-M C2/c
_cod_database_code 7051771

loop_
_symmetry_equiv_pos_as_xyz
'x, y, z'
'-x, y, -z+1/2'
'x+1/2, y+1/2, z'
'-x+1/2, y+1/2, -z+1/2'
'-x, -y, -z'
'x, -y, z-1/2'
'-x+1/2, -y+1/2, -z'
'x+1/2, -y+1/2, z-1/2'

loop_
_atom_site_label
_atom_site_type_symbol
_atom_site_fract_x
_atom_site_fract_y
_atom_site_fract_z
_atom_site_U_iso_or_equiv
_atom_site_adp_type
_atom_site_occupancy
_atom_site_symmetry_multiplicity
_atom_site_calc_flag
_atom_site_refinement_flags
_atom_site_disorder_assembly
_atom_site_disorder_group
Ru1 Ru 0.0000 0.70246(4) 0.2500 0.0312(2) Uani 1 2 d S . .
Ag1 Ag 0.27487(2) 0.85257(5) 0.34272(3) 0.0771(3) Uani 1 1 d . . .
Cl1 Cl 0.15187(7) 0.37704(15) 0.49450(9) 0.0731(6) Uani 1 1 d . . .
Cl2 Cl 0.10878(6) 0.88595(14) 0.58064(8) 0.0629(5) Uani 1 1 d . . .
O1 O 0.1700(3) 0.3003(6) 0.5223(6) 0.199(6) Uani 1 1 d . . .
O2 O 0.1147(2) 0.3592(4) 0.4510(3) 0.114(3) Uani 1 1 d . . .
O3 O 0.1421(3) 0.4239(10) 0.5440(4) 0.217(6) Uani 1 1 d . . .
O4 O 0.1804(2) 0.4323(5) 0.4684(3) 0.118(2) Uani 1 1 d . . .
O5 O 0.1033(3) 0.9666(6) 0.5446(5) 0.174(4) Uani 1 1 d . . .
O6 O 0.15516(15) 0.8689(4) 0.6004(2) 0.0728(15) Uani 1 1 d . . .
O7 O 0.0914(2) 0.8077(5) 0.5466(3) 0.110(2) Uani 1 1 d . . .
O8 O 0.08690(19) 0.8975(5) 0.6318(3) 0.0913(18) Uani 1 1 d . . .
N1 N 0.3212(2) 0.8162(4) 0.2778(3) 0.0680(17) Uani 1 1 d . . .
C2 C 0.3066(2) 0.8219(5) 0.2164(4) 0.0576(19) Uani 1 1 d . . .
C3 C 0.3331(3) 0.7995(5) 0.1737(4) 0.068(2) Uani 1 1 d . . .
H3A H 0.3225 0.8055 0.1310 0.082 Uiso 1 1 calc R . .
C4 C 0.3757(3) 0.7682(5) 0.1934(5) 0.079(3) Uani 1 1 d . . .
H4A H 0.3943 0.7508 0.1646 0.095 Uiso 1 1 calc R . .
C5 C 0.3899(3) 0.7631(6) 0.2545(5) 0.087(3) Uani 1 1 d . . .
H5A H 0.4192 0.7434 0.2690 0.104 Uiso 1 1 calc R . .
C6 C 0.3623(3) 0.7862(6) 0.2959(4) 0.083(3) Uani 1 1 d . . .
H6A H 0.3728 0.7806 0.3387 0.099 Uiso 1 1 calc R . .
N11 N 0.24443(17) 0.9144(4) 0.2387(2) 0.0489(13) Uani 1 1 d . . .
N12 N 0.20627(18) 0.9461(4) 0.2080(2) 0.0493(13) Uani 1 1 d . . .
C13 C 0.1994(3) 0.9162(5) 0.1486(3) 0.0593(19) Uani 1 1 d . . .
H13A H 0.1749 0.9298 0.1181 0.071 Uiso 1 1 calc R . .
C14 C 0.2356(3) 0.8618(5) 0.1418(3) 0.065(2) Uani 1 1 d . . .
H14A H 0.2409 0.8302 0.1056 0.078 Uiso 1 1 calc R . .
C15 C 0.2624(2) 0.8629(5) 0.1980(3) 0.0545(18) Uani 1 1 d . . .
C21 C 0.1784(2) 1.0056(5) 0.2382(3) 0.0495(16) Uani 1 1 d . . .
H21A H 0.1586 1.0410 0.2066 0.059 Uiso 1 1 calc R . .
H21B H 0.1970 1.0515 0.2640 0.059 Uiso 1 1 calc R . .
C22 C 0.1506(2) 0.9526(4) 0.2784(3) 0.0450(15) Uani 1 1 d . . .
C23 C 0.1236(2) 1.0016(5) 0.3109(3) 0.0557(17) Uani 1 1 d . . .
H23A H 0.1237 1.0681 0.3096 0.067 Uiso 1 1 calc R . .
C24 C 0.0965(2) 0.9564(5) 0.3456(3) 0.0541(17) Uani 1 1 d . . .
H24A H 0.0775 0.9918 0.3671 0.065 Uiso 1 1 calc R . .
C25 C 0.09644(18) 0.8604(4) 0.3495(3) 0.0391(14) Uani 1 1 d . . .
C26 C 0.12383(18) 0.8104(4) 0.3182(2) 0.0369(13) Uani 1 1 d . . .
H26A H 0.1243 0.7440 0.3205 0.044 Uiso 1 1 calc R . .
C27 C 0.1511(2) 0.8570(4) 0.2828(3) 0.0409(14) Uani 1 1 d . . .
H27A H 0.1703 0.8219 0.2616 0.049 Uiso 1 1 calc R . .
C28 C 0.0659(2) 0.8153(4) 0.3882(3) 0.0422(15) Uani 1 1 d . . .
H28B H 0.0760 0.8315 0.4318 0.051 Uiso 1 1 calc R . .
H28A H 0.0361 0.8424 0.3765 0.051 Uiso 1 1 calc R . .
N31 N 0.03996(14) 0.6702(3) 0.3330(2) 0.0349(11) Uani 1 1 d . . .
N32 N 0.06262(15) 0.7151(4) 0.3830(2) 0.0405(12) Uani 1 1 d . . .
C33 C 0.0809(2) 0.6515(5) 0.4244(3) 0.0464(16) Uani 1 1 d . . .
H33A H 0.0985 0.6656 0.4626 0.056 Uiso 1 1 calc R . .
C34 C 0.0700(2) 0.5649(5) 0.4031(3) 0.0511(17) Uani 1 1 d . . .
H34A H 0.0783 0.5070 0.4228 0.061 Uiso 1 1 calc R . .
C35 C 0.04387(18) 0.5784(4) 0.3454(3) 0.0366(13) Uani 1 1 d . . .
N41 N 0.0000 0.5621(5) 0.2500 0.0359(15) Uani 1 2 d S . .
C42 C 0.02227(18) 0.5165(4) 0.2986(3) 0.0372(14) Uani 1 1 d . . .
C43 C 0.0221(2) 0.4184(5) 0.2999(3) 0.0507(17) Uani 1 1 d . . .
H43A H 0.0369 0.3857 0.3346 0.061 Uiso 1 1 calc R . .
C44 C 0.0000 0.3695(6) 0.2500 0.050(2) Uani 1 2 d S . .
H44A H 0.0000 0.3030 0.2500 0.060 Uiso 1 2 calc SR . .
N51 N 0.24395(18) 0.9588(4) 0.4036(2) 0.0560(15) Uani 1 1 d . . .
C52 C 0.2163(2) 0.9226(5) 0.4380(3) 0.0461(15) Uani 1 1 d . . .
C53 C 0.1926(2) 0.9788(5) 0.4728(3) 0.0546(18) Uani 1 1 d . . .
H53A H 0.1736 0.9515 0.4982 0.066 Uiso 1 1 calc R . .
C54 C 0.1968(3) 1.0745(5) 0.4700(3) 0.065(2) Uani 1 1 d . . .
H54A H 0.1803 1.1143 0.4924 0.078 Uiso 1 1 calc R . .
C55 C 0.2252(3) 1.1112(6) 0.4344(4) 0.077(2) Uani 1 1 d . . .
H55A H 0.2294 1.1770 0.4328 0.092 Uiso 1 1 calc R . .
C56 C 0.2474(3) 1.0520(6) 0.4012(4) 0.074(2) Uani 1 1 d . . .
H56A H 0.2661 1.0783 0.3751 0.089 Uiso 1 1 calc R . .
N61 N 0.23166(15) 0.7684(4) 0.4001(2) 0.0458(13) Uani 1 1 d . . .
N62 N 0.22348(16) 0.6792(4) 0.4133(2) 0.0440(12) Uani 1 1 d . . .
C63 C 0.1990(2) 0.6737(5) 0.4584(3) 0.0461(16) Uani 1 1 d . . .
H63A H 0.1889 0.6176 0.4748 0.055 Uiso 1 1 calc R . .
C64 C 0.19097(19) 0.7626(5) 0.4769(3) 0.0472(16) Uani 1 1 d . . .
H64A H 0.1744 0.7808 0.5081 0.057 Uiso 1 1 calc R . .
C65 C 0.21254(18) 0.8210(5) 0.4398(3) 0.0402(15) Uani 1 1 d . . .
C71 C 0.2359(2) 0.6034(5) 0.3742(3) 0.0526(17) Uani 1 1 d . . .
H71A H 0.2390 0.5441 0.3977 0.063 Uiso 1 1 calc R . .
H71B H 0.2647 0.6179 0.3612 0.063 Uiso 1 1 calc R . .
C72 C 0.20156(19) 0.5926(4) 0.3188(3) 0.0428(15) Uani 1 1 d . . .
C73 C 0.2049(2) 0.6388(4) 0.2632(3) 0.0465(16) Uani 1 1 d . . .
H73A H 0.2311 0.6717 0.2586 0.056 Uiso 1 1 calc R . .
C74 C 0.17015(19) 0.6363(4) 0.2154(3) 0.0414(14) Uani 1 1 d . . .
H74A H 0.1728 0.6676 0.1780 0.050 Uiso 1 1 calc R . .
C75 C 0.13144(19) 0.5888(4) 0.2208(3) 0.0392(14) Uani 1 1 d . . .
C76 C 0.1294(2) 0.5385(4) 0.2733(3) 0.0451(15) Uani 1 1 d . . .
H76A H 0.1041 0.5019 0.2766 0.054 Uiso 1 1 calc R . .
C77 C 0.1642(2) 0.5404(4) 0.3219(3) 0.0456(15) Uani 1 1 d . . .
H77A H 0.1622 0.5050 0.3579 0.055 Uiso 1 1 calc R . .
C78 C 0.0914(2) 0.5965(5) 0.1708(3) 0.0483(16) Uani 1 1 d . . .
H78A H 0.0990 0.5720 0.1316 0.058 Uiso 1 1 calc R . .
H78B H 0.0673 0.5575 0.1822 0.058 Uiso 1 1 calc R . .
N81 N 0.04989(15) 0.7354(3) 0.19746(19) 0.0360(11) Uani 1 1 d . . .
N82 N 0.07646(14) 0.6928(3) 0.1620(2) 0.0364(11) Uani 1 1 d . . .
C83 C 0.0942(2) 0.7581(5) 0.1278(3) 0.0457(15) Uani 1 1 d . . .
H83A H 0.1142 0.7456 0.0999 0.055 Uiso 1 1 calc R . .
C84 C 0.0788(2) 0.8423(5) 0.1398(3) 0.0478(16) Uani 1 1 d . . .
H84A H 0.0851 0.9003 0.1219 0.057 Uiso 1 1 calc R . .
C85 C 0.05176(19) 0.8272(4) 0.1843(3) 0.0385(14) Uani 1 1 d . . .
N91 N 0.0000 0.8449(5) 0.2500 0.0353(15) Uani 1 2 d S . .
C92 C 0.0256(2) 0.8901(4) 0.2161(3) 0.0422(15) Uani 1 1 d . . .
C93 C 0.0256(2) 0.9872(4) 0.2146(3) 0.0507(17) Uani 1 1 d . . .
H93A H 0.0430 1.0201 0.1895 0.061 Uiso 1 1 calc R . .
C94 C 0.0000 1.0345(7) 0.2500 0.062(3) Uani 1 2 d S . .
H94A H 0.0000 1.1010 0.2500 0.075 Uiso 1 2 calc SR . .
C100 C 0.9846(4) 0.8152(11) 0.6105(5) 0.160(6) Uani 1 1 d DU . .
N100 N 0.9660(3) 0.8412(11) 0.5564(4) 0.204(6) Uani 1 1 d DU . .
O100 O 0.9697(2) 0.7968(4) 0.6509(3) 0.0938(19) Uani 1 1 d DU . .
C101 C 0.9834(9) 0.8952(16) 0.5129(11) 0.323(13) Uiso 1 1 d DU . .
H10A H 1.0156 0.8900 0.5200 0.484 Uiso 1 1 calc R . .
H10B H 0.9750 0.9608 0.5169 0.484 Uiso 1 1 calc R . .
H10C H 0.9720 0.8727 0.4715 0.484 Uiso 1 1 calc R . .
C102 C 0.9212(4) 0.8559(6) 0.5410(5) 0.111(3) Uani 1 1 d DU . .
H10D H 0.9054 0.8171 0.5672 0.167 Uiso 1 1 calc R . .
H10E H 0.9119 0.8391 0.4978 0.167 Uiso 1 1 calc R . .
H10F H 0.9146 0.9221 0.5470 0.167 Uiso 1 1 calc R . .
O200 O 0.1383(8) 0.5972(12) 0.5705(8) 0.186(9) Uani 0.50 1 d P . .
H202 H 0.1265 0.6514 0.5638 0.224 Uiso 0.50 1 d PR . .
H201 H 0.1397 0.5400 0.5610 0.224 Uiso 0.50 1 d PR . .

loop_
_atom_site_aniso_label
_atom_site_aniso_U_11
_atom_site_aniso_U_22
_atom_site_aniso_U_33
_atom_site_aniso_U_23
_atom_site_aniso_U_13
_atom_site_aniso_U_12
Ru1 0.0325(4) 0.0379(4) 0.0251(4) 0.000 0.0104(3) 0.000
Ag1 0.0612(4) 0.1223(6) 0.0536(4) 0.0133(3) 0.0270(3) -0.0069(3)
Cl1 0.0827(15) 0.0761(13) 0.0588(12) 0.0226(10) 0.0056(11) 0.0089(11)
Cl2 0.0695(12) 0.0673(12) 0.0552(11) -0.0001(9) 0.0207(9) 0.0095(9)
O1 0.111(6) 0.100(6) 0.356(15) 0.107(8) -0.066(8) -0.006(5)
O2 0.094(5) 0.091(5) 0.139(6) 0.000(4) -0.039(5) 0.002(3)
O3 0.162(9) 0.387(19) 0.119(7) -0.087(10) 0.077(7) -0.065(10)
O4 0.150(6) 0.147(6) 0.057(4) 0.043(4) 0.016(4) -0.044(5)
O5 0.161(8) 0.163(8) 0.223(10) 0.112(7) 0.106(7) 0.087(6)
O6 0.038(3) 0.107(4) 0.073(4) -0.005(3) 0.010(2) -0.001(3)
O7 0.082(4) 0.156(6) 0.091(4) -0.072(4) 0.011(3) -0.010(4)
O8 0.084(4) 0.123(5) 0.075(4) -0.027(3) 0.038(3) 0.018(3)
N1 0.057(4) 0.077(4) 0.078(5) 0.028(4) 0.037(3) -0.001(3)
C2 0.068(5) 0.044(4) 0.070(5) 0.004(3) 0.039(4) -0.010(3)
C3 0.079(6) 0.048(4) 0.088(6) -0.006(4) 0.046(5) -0.010(4)
C4 0.082(6) 0.050(5) 0.119(8) -0.003(5) 0.061(6) -0.009(4)
C5 0.065(6) 0.072(6) 0.135(9) 0.028(6) 0.055(6) 0.011(4)
C6 0.059(5) 0.088(6) 0.107(7) 0.043(5) 0.032(5) 0.007(4)
N11 0.049(3) 0.053(3) 0.048(3) 0.007(3) 0.020(3) -0.009(3)
N12 0.054(3) 0.056(3) 0.041(3) 0.005(3) 0.016(3) -0.005(3)
C13 0.073(5) 0.063(5) 0.045(4) 0.001(3) 0.017(4) -0.014(4)
C14 0.084(6) 0.068(5) 0.049(5) -0.004(4) 0.030(4) -0.019(4)
C15 0.061(5) 0.058(4) 0.050(4) 0.005(3) 0.027(4) -0.015(3)
C21 0.052(4) 0.050(4) 0.048(4) 0.006(3) 0.012(3) -0.003(3)
C22 0.049(4) 0.049(4) 0.037(3) 0.005(3) 0.005(3) -0.006(3)
C23 0.058(4) 0.051(4) 0.062(4) -0.007(3) 0.020(4) -0.003(3)
C24 0.062(4) 0.045(4) 0.058(4) -0.006(3) 0.018(3) 0.000(3)
C25 0.030(3) 0.060(4) 0.026(3) -0.001(3) 0.004(2) -0.002(3)
C26 0.036(3) 0.042(3) 0.033(3) 0.004(3) 0.007(3) 0.001(3)
C27 0.044(4) 0.047(4) 0.033(3) 0.000(3) 0.011(3) 0.001(3)
C28 0.043(4) 0.053(4) 0.031(3) -0.003(3) 0.008(3) -0.002(3)
N31 0.030(3) 0.046(3) 0.032(3) 0.004(2) 0.014(2) 0.002(2)
N32 0.035(3) 0.060(3) 0.029(3) 0.006(2) 0.011(2) 0.002(2)
C33 0.043(4) 0.066(5) 0.031(3) 0.005(3) 0.008(3) -0.006(3)
C34 0.047(4) 0.063(4) 0.046(4) 0.016(3) 0.015(3) 0.016(3)
C35 0.031(3) 0.049(4) 0.033(3) 0.005(3) 0.015(3) 0.005(3)
N41 0.031(4) 0.044(4) 0.035(4) 0.000 0.010(3) 0.000
C42 0.037(3) 0.036(3) 0.044(4) 0.006(3) 0.024(3) 0.004(3)
C43 0.038(4) 0.054(4) 0.063(4) 0.014(3) 0.018(3) 0.005(3)
C44 0.044(5) 0.035(5) 0.077(7) 0.000 0.028(5) 0.000
N51 0.061(4) 0.067(4) 0.040(3) 0.010(3) 0.008(3) -0.017(3)
C52 0.038(4) 0.060(4) 0.037(4) 0.006(3) -0.003(3) 0.001(3)
C53 0.054(4) 0.063(5) 0.044(4) 0.010(3) -0.001(3) 0.001(3)
C54 0.070(5) 0.059(5) 0.060(5) 0.002(4) -0.008(4) 0.010(4)
C55 0.089(6) 0.071(6) 0.064(5) 0.024(5) -0.007(5) -0.011(5)
C56 0.070(5) 0.082(6) 0.068(5) 0.017(5) 0.004(4) -0.018(5)
N61 0.036(3) 0.059(3) 0.042(3) 0.011(3) 0.003(2) -0.001(2)
N62 0.036(3) 0.058(3) 0.039(3) 0.006(2) 0.010(2) 0.001(2)
C63 0.039(4) 0.065(4) 0.033(3) 0.012(3) 0.002(3) -0.002(3)
C64 0.031(3) 0.075(5) 0.036(3) 0.006(3) 0.006(3) 0.002(3)
C65 0.025(3) 0.069(4) 0.027(3) 0.008(3) 0.004(2) 0.005(3)
C71 0.044(4) 0.059(4) 0.057(4) -0.002(3) 0.016(3) 0.017(3)
C72 0.038(3) 0.044(3) 0.049(4) -0.004(3) 0.015(3) 0.008(3)
C73 0.042(4) 0.048(4) 0.052(4) -0.001(3) 0.018(3) 0.005(3)
C74 0.039(4) 0.048(4) 0.040(4) 0.003(3) 0.016(3) 0.004(3)
C75 0.041(3) 0.042(3) 0.037(3) -0.001(3) 0.015(3) 0.004(3)
C76 0.044(4) 0.049(4) 0.046(4) -0.004(3) 0.017(3) 0.003(3)
C77 0.051(4) 0.039(3) 0.051(4) -0.001(3) 0.018(3) 0.004(3)
C78 0.048(4) 0.060(4) 0.039(4) -0.012(3) 0.016(3) 0.000(3)
N81 0.035(3) 0.047(3) 0.026(2) 0.000(2) 0.008(2) -0.001(2)
N82 0.032(3) 0.051(3) 0.029(3) -0.001(2) 0.014(2) 0.002(2)
C83 0.042(4) 0.064(4) 0.034(3) 0.005(3) 0.016(3) -0.007(3)
C84 0.043(4) 0.068(5) 0.034(3) 0.013(3) 0.013(3) -0.006(3)
C85 0.038(3) 0.049(4) 0.031(3) 0.002(3) 0.011(3) -0.007(3)
N91 0.034(4) 0.048(4) 0.026(3) 0.000 0.011(3) 0.000
C92 0.046(4) 0.046(4) 0.034(3) 0.001(3) 0.001(3) 0.000(3)
C93 0.076(5) 0.040(4) 0.038(4) 0.000(3) 0.016(3) -0.006(3)
C94 0.092(8) 0.054(6) 0.039(5) 0.000 0.005(5) 0.000
C100 0.118(9) 0.306(17) 0.055(6) 0.025(8) 0.014(5) -0.083(9)
N100 0.109(6) 0.428(18) 0.072(5) 0.067(8) 0.003(5) -0.152(9)
O100 0.122(5) 0.090(4) 0.072(4) 0.011(3) 0.023(4) -0.027(4)
C102 0.169(9) 0.076(7) 0.088(7) 0.013(5) 0.018(7) 0.005(7)
O200 0.31(3) 0.107(12) 0.137(14) 0.011(11) 0.029(16) 0.079(15)

loop_
_atom_type_symbol
_atom_type_description
_atom_type_scat_dispersion_real
_atom_type_scat_dispersion_imag
_atom_type_scat_source
C C 0.0033 0.0016 'International Tables Vol C Tables 4.2.6.8 and 6.1.1.4'
H H 0.0000 0.0000 'International Tables Vol C Tables 4.2.6.8 and 6.1.1.4'
N N 0.0061 0.0033 'International Tables Vol C Tables 4.2.6.8 and 6.1.1.4'
O O 0.0106 0.0060 'International Tables Vol C Tables 4.2.6.8 and 6.1.1.4'
Cl Cl 0.1484 0.1585 'International Tables Vol C Tables 4.2.6.8 and 6.1.1.4'
Ru Ru -1.2594 0.8363 'International Tables Vol C Tables 4.2.6.8 and 6.1.1.4'
Ag Ag -0.8971 1.1015 'International Tables Vol C Tables 4.2.6.8 and 6.1.1.4'

loop_
_geom_angle_atom_site_label_1
_geom_angle_atom_site_label_2
_geom_angle_atom_site_label_3
_geom_angle
_geom_angle_site_symmetry_1
_geom_angle_site_symmetry_3
_geom_angle_publ_flag
N41 Ru1 N91 180.000(2) . . ?
N41 Ru1 N31 77.27(13) . . ?
N91 Ru1 N31 102.73(13) . . ?
N41 Ru1 N31 77.27(13) . 2 ?
N91 Ru1 N31 102.73(13) . 2 ?
N31 Ru1 N31 154.5(3) . 2 ?
N41 Ru1 N81 102.89(13) . . ?
N91 Ru1 N81 77.11(13) . . ?
N31 Ru1 N81 98.50(16) . . ?
N31 Ru1 N81 87.17(16) 2 . ?
N41 Ru1 N81 102.89(13) . 2 ?
N91 Ru1 N81 77.11(13) . 2 ?
N31 Ru1 N81 87.17(16) . 2 ?
N31 Ru1 N81 98.50(16) 2 2 ?
N81 Ru1 N81 154.2(3) . 2 ?
N1 Ag1 N61 135.0(2) . . ?
N1 Ag1 N51 151.7(2) . . ?
N61 Ag1 N51 72.82(19) . . ?
N1 Ag1 N11 71.4(2) . . ?
N61 Ag1 N11 121.29(16) . . ?
N51 Ag1 N11 99.66(18) . . ?
O1 Cl1 O3 99.6(8) . . ?
O1 Cl1 O4 114.6(6) . . ?
O3 Cl1 O4 106.7(6) . . ?
O1 Cl1 O2 113.9(5) . . ?
O3 Cl1 O2 112.5(6) . . ?
O4 Cl1 O2 109.1(4) . . ?
O5 Cl2 O7 110.6(6) . . ?
O5 Cl2 O8 109.1(5) . . ?
O7 Cl2 O8 109.3(4) . . ?
O5 Cl2 O6 109.8(5) . . ?
O7 Cl2 O6 107.6(4) . . ?
O8 Cl2 O6 110.4(3) . . ?
C6 N1 C2 118.1(7) . . ?
C6 N1 Ag1 123.4(6) . . ?
C2 N1 Ag1 118.5(5) . . ?
N1 C2 C3 121.6(7) . . ?
N1 C2 C15 116.5(6) . . ?
C3 C2 C15 121.5(7) . . ?
C2 C3 C4 119.5(8) . . ?
C2 C3 H3A 120.3 . . ?
C4 C3 H3A 120.3 . . ?
C5 C4 C3 118.4(8) . . ?
C5 C4 H4A 120.8 . . ?
C3 C4 H4A 120.8 . . ?
C4 C5 C6 120.4(9) . . ?
C4 C5 H5A 119.8 . . ?
C6 C5 H5A 119.8 . . ?
N1 C6 C5 122.0(9) . . ?
N1 C6 H6A 119.0 . . ?
C5 C6 H6A 119.0 . . ?
N12 N11 C15 105.5(5) . . ?
N12 N11 Ag1 139.3(4) . . ?
C15 N11 Ag1 106.4(4) . . ?
N11 N12 C13 111.9(6) . . ?
N11 N12 C21 120.3(5) . . ?
C13 N12 C21 127.8(6) . . ?
N12 C13 C14 105.7(7) . . ?
N12 C13 H13A 127.1 . . ?
C14 C13 H13A 127.1 . . ?
C15 C14 C13 106.1(7) . . ?
C15 C14 H14A 127.0 . . ?
C13 C14 H14A 127.0 . . ?
N11 C15 C14 110.8(7) . . ?
N11 C15 C2 119.3(6) . . ?
C14 C15 C2 129.8(7) . . ?
N12 C21 C22 113.6(5) . . ?
N12 C21 H21A 108.9 . . ?
C22 C21 H21A 108.9 . . ?
N12 C21 H21B 108.9 . . ?
C22 C21 H21B 108.9 . . ?
H21A C21 H21B 107.7 . . ?
C23 C22 C27 118.3(6) . . ?
C23 C22 C21 119.2(6) . . ?
C27 C22 C21 122.5(6) . . ?
C22 C23 C24 121.2(6) . . ?
C22 C23 H23A 119.4 . . ?
C24 C23 H23A 119.4 . . ?
C25 C24 C23 120.6(6) . . ?
C25 C24 H24A 119.7 . . ?
C23 C24 H24A 119.7 . . ?
C26 C25 C24 118.9(6) . . ?
C26 C25 C28 123.1(6) . . ?
C24 C25 C28 117.9(5) . . ?
C25 C26 C27 120.0(6) . . ?
C25 C26 H26A 120.0 . . ?
C27 C26 H26A 120.0 . . ?
C22 C27 C26 120.9(6) . . ?
C22 C27 H27A 119.5 . . ?
C26 C27 H27A 119.5 . . ?
N32 C28 C25 115.0(5) . . ?
N32 C28 H28B 108.5 . . ?
C25 C28 H28B 108.5 . . ?
N32 C28 H28A 108.5 . . ?
C25 C28 H28A 108.5 . . ?
H28B C28 H28A 107.5 . . ?
C35 N31 N32 106.0(4) . . ?
C35 N31 Ru1 114.6(4) . . ?
N32 N31 Ru1 139.3(4) . . ?
C33 N32 N31 109.7(5) . . ?
C33 N32 C28 126.9(5) . . ?
N31 N32 C28 123.5(4) . . ?
C34 C33 N32 109.1(6) . . ?
C34 C33 H33A 125.4 . . ?
N32 C33 H33A 125.4 . . ?
C33 C34 C35 105.4(6) . . ?
C33 C34 H34A 127.3 . . ?
C35 C34 H34A 127.3 . . ?
N31 C35 C34 109.8(5) . . ?
N31 C35 C42 116.0(5) . . ?
C34 C35 C42 134.2(6) . . ?
C42 N41 C42 122.2(7) . 2 ?
C42 N41 Ru1 118.9(4) . . ?
C42 N41 Ru1 118.9(4) 2 . ?
N41 C42 C43 119.7(6) . . ?
N41 C42 C35 113.2(5) . . ?
C43 C42 C35 127.1(6) . . ?
C44 C43 C42 119.4(6) . . ?
C44 C43 H43A 120.3 . . ?
C42 C43 H43A 120.3 . . ?
C43 C44 C43 119.5(8) . 2 ?
C43 C44 H44A 120.3 . . ?
C43 C44 H44A 120.3 2 . ?
C52 N51 C56 118.2(7) . . ?
C52 N51 Ag1 115.3(5) . . ?
C56 N51 Ag1 126.0(5) . . ?
N51 C52 C53 121.6(6) . . ?
N51 C52 C65 117.7(6) . . ?
C53 C52 C65 120.7(6) . . ?
C54 C53 C52 119.2(7) . . ?
C54 C53 H53A 120.4 . . ?
C52 C53 H53A 120.4 . . ?
C55 C54 C53 118.8(8) . . ?
C55 C54 H54A 120.6 . . ?
C53 C54 H54A 120.6 . . ?
C54 C55 C56 119.0(8) . . ?
C54 C55 H55A 120.5 . . ?
C56 C55 H55A 120.5 . . ?
N51 C56 C55 123.2(8) . . ?
N51 C56 H56A 118.4 . . ?
C55 C56 H56A 118.4 . . ?
N62 N61 C65 106.0(5) . . ?
N62 N61 Ag1 139.2(4) . . ?
C65 N61 Ag1 114.0(4) . . ?
C63 N62 N61 111.2(5) . . ?
C63 N62 C71 128.1(6) . . ?
N61 N62 C71 120.1(5) . . ?
N62 C63 C64 108.3(6) . . ?
N62 C63 H63A 125.9 . . ?
C64 C63 H63A 125.9 . . ?
C63 C64 C65 104.8(6) . . ?
C63 C64 H64A 127.6 . . ?
C65 C64 H64A 127.6 . . ?
N61 C65 C64 109.6(6) . . ?
N61 C65 C52 119.5(5) . . ?
C64 C65 C52 130.9(6) . . ?
N62 C71 C72 109.7(5) . . ?
N62 C71 H71A 109.7 . . ?
C72 C71 H71A 109.7 . . ?
N62 C71 H71B 109.7 . . ?
C72 C71 H71B 109.7 . . ?
H71A C71 H71B 108.2 . . ?
C77 C72 C73 117.9(6) . . ?
C77 C72 C71 120.5(6) . . ?
C73 C72 C71 121.6(6) . . ?
C74 C73 C72 120.0(6) . . ?
C74 C73 H73A 120.0 . . ?
C72 C73 H73A 120.0 . . ?
C73 C74 C75 121.4(6) . . ?
C73 C74 H74A 119.3 . . ?
C75 C74 H74A 119.3 . . ?
C76 C75 C74 118.5(6) . . ?
C76 C75 C78 120.7(5) . . ?
C74 C75 C78 120.7(5) . . ?
C75 C76 C77 120.5(6) . . ?
C75 C76 H76A 119.7 . . ?
C77 C76 H76A 119.7 . . ?
C72 C77 C76 121.5(6) . . ?
C72 C77 H77A 119.3 . . ?
C76 C77 H77A 119.3 . . ?
N82 C78 C75 111.6(5) . . ?
N82 C78 H78A 109.3 . . ?
C75 C78 H78A 109.3 . . ?
N82 C78 H78B 109.3 . . ?
C75 C78 H78B 109.3 . . ?
H78A C78 H78B 108.0 . . ?
C85 N81 N82 105.4(4) . . ?
C85 N81 Ru1 113.2(4) . . ?
N82 N81 Ru1 140.0(4) . . ?
N81 N82 C83 109.6(5) . . ?
N81 N82 C78 123.7(4) . . ?
C83 N82 C78 125.1(5) . . ?
C84 C83 N82 108.9(5) . . ?
C84 C83 H83A 125.5 . . ?
N82 C83 H83A 125.5 . . ?
C83 C84 C85 105.5(6) . . ?
C83 C84 H84A 127.2 . . ?
C85 C84 H84A 127.2 . . ?
N81 C85 C84 110.5(5) . . ?
N81 C85 C92 117.0(5) . . ?
C84 C85 C92 132.5(6) . . ?
C92 N91 C92 121.9(7) 2 . ?
C92 N91 Ru1 119.1(4) 2 . ?
C92 N91 Ru1 119.1(4) . . ?
N91 C92 C93 120.1(6) . . ?
N91 C92 C85 112.7(5) . . ?
C93 C92 C85 127.2(6) . . ?
C94 C93 C92 118.6(7) . . ?
C94 C93 H93A 120.7 . . ?
C92 C93 H93A 120.7 . . ?
C93 C94 C93 120.7(9) 2 . ?
C93 C94 H94A 119.6 2 . ?
C93 C94 H94A 119.6 . . ?
O100 C100 N100 129.4(13) . . ?
C100 N100 C102 123.8(9) . . ?
C100 N100 C101 128.6(14) . . ?
C102 N100 C101 102.6(15) . . ?
N100 C101 H10A 109.5 . . ?
N100 C101 H10B 109.5 . . ?
H10A C101 H10B 109.5 . . ?
N100 C101 H10C 109.5 . . ?
H10A C101 H10C 109.5 . . ?
H10B C101 H10C 109.5 . . ?
N100 C102 H10D 109.5 . . ?
N100 C102 H10E 109.5 . . ?
H10D C102 H10E 109.5 . . ?
N100 C102 H10F 109.5 . . ?
H10D C102 H10F 109.5 . . ?
H10E C102 H10F 109.5 . . ?
H202 O200 H201 149.8 . . ?

loop_
_geom_bond_atom_site_label_1
_geom_bond_atom_site_label_2
_geom_bond_distance
_geom_bond_site_symmetry_2
_geom_bond_publ_flag
Ru1 N41 2.005(7) . ?
Ru1 N91 2.035(7) . ?
Ru1 N31 2.090(5) . ?
Ru1 N31 2.090(4) 2 ?
Ru1 N81 2.109(4) . ?
Ru1 N81 2.109(4) 2 ?
Ag1 N1 2.226(6) . ?
Ag1 N61 2.305(5) . ?
Ag1 N51 2.321(6) . ?
Ag1 N11 2.498(5) . ?
Cl1 O1 1.334(7) . ?
Cl1 O3 1.350(9) . ?
Cl1 O4 1.368(6) . ?
Cl1 O2 1.398(6) . ?
Cl2 O5 1.393(7) . ?
Cl2 O7 1.405(6) . ?
Cl2 O8 1.405(5) . ?
Cl2 O6 1.446(5) . ?
N1 C6 1.338(9) . ?
N1 C2 1.358(9) . ?
C2 C3 1.372(9) . ?
C2 C15 1.478(10) . ?
C3 C4 1.387(11) . ?
C3 H3A 0.9500 . ?
C4 C5 1.351(12) . ?
C4 H4A 0.9500 . ?
C5 C6 1.375(11) . ?
C5 H5A 0.9500 . ?
C6 H6A 0.9500 . ?
N11 N12 1.339(7) . ?
N11 C15 1.340(8) . ?
N12 C13 1.360(8) . ?
N12 C21 1.439(8) . ?
C13 C14 1.383(10) . ?
C13 H13A 0.9500 . ?
C14 C15 1.377(10) . ?
C14 H14A 0.9500 . ?
C21 C22 1.521(8) . ?
C21 H21A 0.9900 . ?
C21 H21B 0.9900 . ?
C22 C23 1.368(9) . ?
C22 C27 1.369(8) . ?
C23 C24 1.375(9) . ?
C23 H23A 0.9500 . ?
C24 C25 1.374(8) . ?
C24 H24A 0.9500 . ?
C25 C26 1.367(8) . ?
C25 C28 1.504(8) . ?
C26 C27 1.397(8) . ?
C26 H26A 0.9500 . ?
C27 H27A 0.9500 . ?
C28 N32 1.438(7) . ?
C28 H28B 0.9900 . ?
C28 H28A 0.9900 . ?
N31 C35 1.341(7) . ?
N31 N32 1.368(6) . ?
N32 C33 1.347(7) . ?
C33 C34 1.347(9) . ?
C33 H33A 0.9500 . ?
C34 C35 1.409(8) . ?
C34 H34A 0.9500 . ?
C35 C42 1.439(8) . ?
N41 C42 1.346(6) . ?
N41 C42 1.346(6) 2 ?
C42 C43 1.402(8) . ?
C43 C44 1.388(8) . ?
C43 H43A 0.9500 . ?
C44 C43 1.388(8) 2 ?
C44 H44A 0.9500 . ?
N51 C52 1.326(8) . ?
N51 C56 1.337(9) . ?
C52 C53 1.390(9) . ?
C52 C65 1.457(9) . ?
C53 C54 1.376(10) . ?
C53 H53A 0.9500 . ?
C54 C55 1.360(11) . ?
C54 H54A 0.9500 . ?
C55 C56 1.367(12) . ?
C55 H55A 0.9500 . ?
C56 H56A 0.9500 . ?
N61 N62 1.338(7) . ?
N61 C65 1.351(8) . ?
N62 C63 1.336(7) . ?
N62 C71 1.469(8) . ?
C63 C64 1.368(9) . ?
C63 H63A 0.9500 . ?
C64 C65 1.402(8) . ?
C64 H64A 0.9500 . ?
C71 C72 1.493(8) . ?
C71 H71A 0.9900 . ?
C71 H71B 0.9900 . ?
C72 C77 1.379(8) . ?
C72 C73 1.407(8) . ?
C73 C74 1.381(9) . ?
C73 H73A 0.9500 . ?
C74 C75 1.390(8) . ?
C74 H74A 0.9500 . ?
C75 C76 1.371(8) . ?
C75 C78 1.524(8) . ?
C76 C77 1.392(9) . ?
C76 H76A 0.9500 . ?
C77 H77A 0.9500 . ?
C78 N82 1.453(8) . ?
C78 H78A 0.9900 . ?
C78 H78B 0.9900 . ?
N81 C85 1.346(7) . ?
N81 N82 1.356(6) . ?
N82 C83 1.365(7) . ?
C83 C84 1.333(9) . ?
C83 H83A 0.9500 . ?
C84 C85 1.395(8) . ?
C84 H84A 0.9500 . ?
C85 C92 1.455(8) . ?
N91 C92 1.330(7) 2 ?
N91 C92 1.330(7) . ?
C92 C93 1.387(8) . ?
C93 C94 1.366(8) . ?
C93 H93A 0.9500 . ?
C94 C93 1.366(8) 2 ?
C94 H94A 0.9500 . ?
C100 O100 1.092(11) . ?
C100 N100 1.293(14) . ?
N100 C102 1.382(13) . ?
N100 C101 1.399(18) . ?
C101 H10A 0.9800 . ?
C101 H10B 0.9800 . ?
C101 H10C 0.9800 . ?
C102 H10D 0.9800 . ?
C102 H10E 0.9800 . ?
C102 H10F 0.9800 . ?
O200 H202 0.8586 . ?
O200 H201 0.8461 . ?

loop_
_geom_hbond_atom_site_label_D
_geom_hbond_atom_site_label_H
_geom_hbond_atom_site_label_A
_geom_hbond_distance_DH
_geom_hbond_distance_HA
_geom_hbond_distance_DA
_geom_hbond_angle_DHA
_geom_hbond_site_symmetry_A
O200 H202 O7 0.86 2.48 3.341(17) 178.7 .
O200 H201 O3 0.85 1.70 2.55(2) 178.3 .
